data_2013229
loop_
_publ_author_name
'Harada, Tomoko'
'Wada, Satoko'
'Yuge, Hidetaka'
'Miyamoto, Takeshi Ken'

_publ_section_title
;
 The <i>trans</i> influence of the pyridine ligand on
 ruthenium(II)--porphyrin--carbene complexes
;
_journal_issue 2
_journal_name_full 'Acta Crystallographica Section C'
_journal_page_first m37
_journal_page_last m39
_journal_paper_doi 10.1107/S0108270102022461
_journal_volume 59
_journal_year 2003
_chemical_formula_iupac '[Ru (C48 H36 N4) (C15 H8 F6) (C5 H5 N)]'
_chemical_formula_moiety 'C68 H49 F6 N5 Ru'
_chemical_formula_sum 'C68 H49 F6 N5 Ru'
_chemical_formula_weight 1151.19
_chemical_name_systematic
;
(pyridine-\kN)(5,10,15,20-tetra-p-tolylporphyrinato-\k^4^N)[bis(3-
trifluoromethylphenyl)carbenyl-\kC]ruthenium(II)
;
_space_group_IT_number 14
_symmetry_cell_setting monoclinic
_symmetry_space_group_name_Hall '-P 2ybc'
_symmetry_space_group_name_H-M 'P 1 21/c 1'
_atom_sites_solution_hydrogens geom
_atom_sites_solution_primary direct
_atom_sites_solution_secondary difmap
_audit_creation_method SHELXL97
_cell_angle_alpha 90
_cell_angle_beta 99.436(9)
_cell_angle_gamma 90
_cell_formula_units_Z 4
_cell_length_a 12.4428(17)
_cell_length_b 17.3768(19)
_cell_length_c 25.1794(17)
_cell_measurement_reflns_used 25
_cell_measurement_temperature 296(2)
_cell_measurement_theta_max 15.00
_cell_measurement_theta_min 14.88
_cell_volume 5370.5(10)
_computing_cell_refinement 'MSC/AFC Diffractometer Control Software'
_computing_data_collection
;MSC/AFC Diffractometer Control Software (Molecular Structure Corporation,
 1993)
;
_computing_data_reduction 'CrystalStructure (Molecular Structure Corporation & Rigaku Corporation, 2001)'
_computing_molecular_graphics 'ORTEP-3 for Windows (Farrugia, 1997)'
_computing_publication_material SHELXL97
_computing_structure_refinement 'SHELXL97 (Sheldrick, 1997)'
_computing_structure_solution 'SHELXS97 (Sheldrick, 1990)'
_diffrn_ambient_temperature 296(2)
_diffrn_measured_fraction_theta_full 0.999
_diffrn_measured_fraction_theta_max 0.999
_diffrn_measurement_device_type 'Rigaku AFC-7R'
_diffrn_measurement_method \w
_diffrn_radiation_monochromator graphite
_diffrn_radiation_source 'rotating Mo anticathode'
_diffrn_radiation_type MoK\a
_diffrn_radiation_wavelength 0.71069
_diffrn_reflns_av_R_equivalents 0.018
_diffrn_reflns_av_sigmaI/netI 0.040
_diffrn_reflns_limit_h_max 16
_diffrn_reflns_limit_h_min 0
_diffrn_reflns_limit_k_max 0
_diffrn_reflns_limit_k_min -22
_diffrn_reflns_limit_l_max 32
_diffrn_reflns_limit_l_min -32
_diffrn_reflns_number 12882
_diffrn_reflns_theta_full 27.50
_diffrn_reflns_theta_max 27.50
_diffrn_reflns_theta_min 2.52
_diffrn_standards_decay_% 0.5
_diffrn_standards_interval_count 150
_diffrn_standards_number 3
_exptl_absorpt_coefficient_mu 0.362
_exptl_absorpt_correction_T_max 0.930
_exptl_absorpt_correction_T_min 0.840
_exptl_absorpt_correction_type '\y scan'
_exptl_absorpt_process_details '(North et al., 1968)'
_exptl_crystal_colour 'dark red'
_exptl_crystal_density_diffrn 1.424
_exptl_crystal_density_meas ?
_exptl_crystal_density_method 'not measured'
_exptl_crystal_description prism
_exptl_crystal_F_000 2360
_exptl_crystal_size_max 0.50
_exptl_crystal_size_mid 0.40
_exptl_crystal_size_min 0.20
_refine_diff_density_max 0.32
_refine_diff_density_min -0.30
_refine_ls_extinction_coef none
_refine_ls_extinction_method none
_refine_ls_goodness_of_fit_ref 1.023
_refine_ls_hydrogen_treatment constr
_refine_ls_matrix_type full
_refine_ls_number_parameters 721
_refine_ls_number_reflns 12323
_refine_ls_number_restraints 0
_refine_ls_restrained_S_all 1.023
_refine_ls_R_factor_all 0.071
_refine_ls_R_factor_gt 0.038
_refine_ls_shift/su_max 0.001
_refine_ls_shift/su_mean 0.000
_refine_ls_structure_factor_coef Fsqd
_refine_ls_weighting_details 'calc w = 1/[\s^2^(Fo^2^)+(0.0488P)^2^+1.7405P] where P=(Fo^2^+2Fc^2^)/3'
_refine_ls_weighting_scheme calc
_refine_ls_wR_factor_gt 0.096
_refine_ls_wR_factor_ref 0.108
_reflns_number_gt 8702
_reflns_number_total 12323
_reflns_threshold_expression I>2\s(I)
_cod_data_source_file tr1046.cif
_cod_data_source_block II
_cod_depositor_comments
;
The following automatic conversions were performed:

'_exptl_crystal_density_meas' value 'not measured' was changed to '?'
- the value is perceived as not measured.

Automatic conversion script
Id: cif_fix_values 3008 2015-01-20 13:52:24Z robertas 
;
_cod_original_sg_symbol_H-M 'P 21/c'
_cod_database_code 2013229
_cod_database_fobs_code 2013229

loop_
_symmetry_equiv_pos_as_xyz
'x, y, z'
'-x, y+1/2, -z+1/2'
'-x, -y, -z'
'x, -y-1/2, z-1/2'

loop_
_atom_site_label
_atom_site_fract_x
_atom_site_fract_y
_atom_site_fract_z
_atom_site_U_iso_or_equiv
_atom_site_adp_type
_atom_site_calc_flag
_atom_site_refinement_flags
_atom_site_occupancy
_atom_site_disorder_assembly
_atom_site_disorder_group
_atom_site_type_symbol
Ru 0.099529(15) 0.276037(12) 0.112533(8) 0.03681(6) Uani d . 1 . . Ru
F1 0.1755(3) -0.02171(17) 0.32508(10) 0.1254(10) Uani d . 1 . . F
F2 0.3033(2) 0.0438(2) 0.30258(10) 0.1422(13) Uani d . 1 . . F
F3 0.1773(3) 0.09841(19) 0.33376(10) 0.1470(13) Uani d . 1 . . F
F4 0.3295(2) -0.01272(15) -0.04399(10) 0.1109(8) Uani d . 1 . . F
F5 0.1622(2) 0.00427(17) -0.03831(10) 0.1122(9) Uani d . 1 . . F
F6 0.2485(3) 0.09030(15) -0.07310(9) 0.1177(9) Uani d . 1 . . F
N1 -0.05825(16) 0.24049(13) 0.08965(8) 0.0410(5) Uani d . 1 . . N
N2 0.07158(16) 0.28449(12) 0.19014(8) 0.0407(5) Uani d . 1 . . N
N3 0.25141(16) 0.32371(12) 0.13378(8) 0.0400(5) Uani d . 1 . . N
N4 0.12282(16) 0.27647(12) 0.03356(8) 0.0402(4) Uani d . 1 . . N
N5 0.03744(18) 0.40103(13) 0.09832(9) 0.0470(5) Uani d . 1 . . N
C1 -0.1032(2) 0.21636(15) 0.03845(10) 0.0434(6) Uani d . 1 . . C
C2 -0.2102(2) 0.18622(17) 0.04027(11) 0.0495(6) Uani d . 1 . . C
H1 -0.2584 0.1667 0.0112 0.059 Uiso calc R 1 . . H
C3 -0.2281(2) 0.19124(18) 0.09123(11) 0.0511(7) Uani d . 1 . . C
H2 -0.2907 0.1754 0.1039 0.061 Uiso calc R 1 . . H
C4 -0.1332(2) 0.22545(16) 0.12274(10) 0.0435(6) Uani d . 1 . . C
C5 -0.1176(2) 0.23684(16) 0.17851(10) 0.0437(6) Uani d . 1 . . C
C6 -0.0225(2) 0.26538(16) 0.20932(10) 0.0433(6) Uani d . 1 . . C
C7 -0.0056(2) 0.27736(18) 0.26690(11) 0.0541(7) Uani d . 1 . . C
H3 -0.0567 0.2697 0.2895 0.065 Uiso calc R 1 . . H
C8 0.0976(2) 0.30171(18) 0.28176(11) 0.0520(7) Uani d . 1 . . C
H4 0.1309 0.3136 0.3166 0.062 Uiso calc R 1 . . H
C9 0.1472(2) 0.30601(16) 0.23391(10) 0.0433(6) Uani d . 1 . . C
C10 0.2538(2) 0.32930(15) 0.23234(10) 0.0422(6) Uani d . 1 . . C
C11 0.3008(2) 0.33989(15) 0.18582(10) 0.0431(6) Uani d . 1 . . C
C12 0.4076(2) 0.37039(17) 0.18433(11) 0.0514(7) Uani d . 1 . . C
H5 0.4582 0.3855 0.2139 0.062 Uiso calc R 1 . . H
C13 0.4212(2) 0.37315(17) 0.13228(11) 0.0517(7) Uani d . 1 . . C
H6 0.4822 0.3918 0.1195 0.062 Uiso calc R 1 . . H
C14 0.3247(2) 0.34220(15) 0.10003(10) 0.0436(6) Uani d . 1 . . C
C15 0.3093(2) 0.32987(15) 0.04438(10) 0.0439(6) Uani d . 1 . . C
C16 0.2162(2) 0.29682(15) 0.01416(10) 0.0424(6) Uani d . 1 . . C
C17 0.2036(2) 0.27733(16) -0.04219(11) 0.0490(6) Uani d . 1 . . C
H7 0.2552 0.2845 -0.0646 0.059 Uiso calc R 1 . . H
C18 0.1038(2) 0.24695(17) -0.05628(11) 0.0488(6) Uani d . 1 . . C
H8 0.0735 0.2293 -0.0903 0.059 Uiso calc R 1 . . H
C19 0.0521(2) 0.24668(15) -0.00914(10) 0.0423(6) Uani d . 1 . . C
C20 -0.0525(2) 0.21902(15) -0.00729(10) 0.0423(6) Uani d . 1 . . C
C21 -0.2073(2) 0.20829(16) 0.20679(10) 0.0461(6) Uani d . 1 . . C
C22 -0.1905(2) 0.14399(18) 0.23965(11) 0.0513(7) Uani d . 1 . . C
H9 -0.1211 0.1226 0.2474 0.062 Uiso calc R 1 . . H
C23 -0.2751(2) 0.11093(18) 0.26127(12) 0.0560(7) Uani d . 1 . . C
H10 -0.2616 0.0676 0.2830 0.067 Uiso calc R 1 . . H
C24 -0.3792(2) 0.14130(19) 0.25103(12) 0.0568(7) Uani d . 1 . . C
C25 -0.3950(2) 0.2070(2) 0.21953(12) 0.0584(8) Uani d . 1 . . C
H11 -0.4637 0.2295 0.2129 0.070 Uiso calc R 1 . . H
C26 -0.3106(2) 0.24026(18) 0.19759(12) 0.0522(7) Uani d . 1 . . C
H12 -0.3236 0.2843 0.1766 0.063 Uiso calc R 1 . . H
C27 -0.4726(3) 0.1042(2) 0.27239(16) 0.0828(11) Uani d . 1 . . C
H13 -0.5205 0.0803 0.2433 0.099 Uiso calc R 1 . . H
H14 -0.5119 0.1427 0.2888 0.099 Uiso calc R 1 . . H
H15 -0.4450 0.0660 0.2987 0.099 Uiso calc R 1 . . H
C28 0.3276(2) 0.33959(16) 0.28545(10) 0.0450(6) Uani d . 1 . . C
C29 0.3615(3) 0.27619(18) 0.31649(12) 0.0594(8) Uani d . 1 . . C
H16 0.3352 0.2279 0.3049 0.071 Uiso calc R 1 . . H
C30 0.4333(3) 0.2822(2) 0.36432(13) 0.0651(8) Uani d . 1 . . C
H17 0.4552 0.2382 0.3842 0.078 Uiso calc R 1 . . H
C31 0.4728(2) 0.3529(2) 0.38276(11) 0.0583(8) Uani d . 1 . . C
C32 0.4381(3) 0.4163(2) 0.35279(12) 0.0642(8) Uani d . 1 . . C
H18 0.4638 0.4646 0.3647 0.077 Uiso calc R 1 . . H
C33 0.3647(3) 0.41023(18) 0.30450(12) 0.0591(8) Uani d . 1 . . C
H19 0.3409 0.4544 0.2852 0.071 Uiso calc R 1 . . H
C34 0.5538(3) 0.3587(3) 0.43448(13) 0.0837(12) Uani d . 1 . . C
H20 0.5442 0.3159 0.4573 0.100 Uiso calc R 1 . . H
H21 0.5420 0.4059 0.4526 0.100 Uiso calc R 1 . . H
H22 0.6265 0.3581 0.4263 0.100 Uiso calc R 1 . . H
C35 0.3998(2) 0.35308(16) 0.01488(11) 0.0463(6) Uani d . 1 . . C
C36 0.5029(2) 0.32118(19) 0.02690(13) 0.0598(8) Uani d . 1 . . C
H23 0.5167 0.2837 0.0535 0.072 Uiso calc R 1 . . H
C37 0.5858(2) 0.34432(19) -0.00010(14) 0.0631(8) Uani d . 1 . . C
H24 0.6546 0.3226 0.0092 0.076 Uiso calc R 1 . . H
C38 0.5690(2) 0.39871(19) -0.04031(12) 0.0568(7) Uani d . 1 . . C
C39 0.4658(3) 0.42957(18) -0.05300(12) 0.0582(7) Uani d . 1 . . C
H25 0.4517 0.4659 -0.0804 0.070 Uiso calc R 1 . . H
C40 0.3825(2) 0.40745(17) -0.02564(12) 0.0536(7) Uani d . 1 . . C
H26 0.3140 0.4296 -0.0348 0.064 Uiso calc R 1 . . H
C41 0.6594(3) 0.4239(2) -0.06927(16) 0.0825(11) Uani d . 1 . . C
H27 0.6375 0.4169 -0.1073 0.099 Uiso calc R 1 . . H
H28 0.7233 0.3937 -0.0571 0.099 Uiso calc R 1 . . H
H29 0.6753 0.4773 -0.0618 0.099 Uiso calc R 1 . . H
C42 -0.1179(2) 0.18966(16) -0.05901(10) 0.0428(6) Uani d . 1 . . C
C43 -0.1274(3) 0.11240(18) -0.06961(12) 0.0599(8) Uani d . 1 . . C
H30 -0.0915 0.0775 -0.0449 0.072 Uiso calc R 1 . . H
C44 -0.1897(3) 0.08560(18) -0.11658(12) 0.0616(8) Uani d . 1 . . C
H31 -0.1954 0.0329 -0.1227 0.074 Uiso calc R 1 . . H
C45 -0.2432(2) 0.13562(18) -0.15431(10) 0.0502(7) Uani d . 1 . . C
C46 -0.2329(3) 0.21277(18) -0.14392(11) 0.0585(8) Uani d . 1 . . C
H32 -0.2684 0.2477 -0.1688 0.070 Uiso calc R 1 . . H
C47 -0.1705(2) 0.23992(17) -0.09700(11) 0.0531(7) Uani d . 1 . . C
H33 -0.1640 0.2927 -0.0911 0.064 Uiso calc R 1 . . H
C48 -0.3125(3) 0.1058(2) -0.20524(13) 0.0747(10) Uani d . 1 . . C
H34 -0.3816 0.0888 -0.1973 0.090 Uiso calc R 1 . . H
H35 -0.2760 0.0635 -0.2191 0.090 Uiso calc R 1 . . H
H36 -0.3239 0.1462 -0.2316 0.090 Uiso calc R 1 . . H
C49 0.15061(19) 0.17531(15) 0.12378(9) 0.0399(5) Uani d . 1 . . C
C50 0.1107(2) 0.11845(15) 0.16059(11) 0.0448(6) Uani d . 1 . . C
C51 0.1672(2) 0.10765(17) 0.21242(11) 0.0527(7) Uani d . 1 . . C
H37 0.2275 0.1382 0.2248 0.063 Uiso calc R 1 . . H
C52 0.1348(3) 0.05184(19) 0.24593(12) 0.0604(8) Uani d . 1 . . C
C53 0.0457(3) 0.00593(19) 0.22824(15) 0.0685(9) Uani d . 1 . . C
H38 0.0245 -0.0319 0.2505 0.082 Uiso calc R 1 . . H
C54 -0.0116(3) 0.01678(19) 0.17714(16) 0.0692(9) Uani d . 1 . . C
H39 -0.0718 -0.0140 0.1650 0.083 Uiso calc R 1 . . H
C55 0.0195(2) 0.07307(17) 0.14366(13) 0.0568(7) Uani d . 1 . . C
H40 -0.0210 0.0805 0.1096 0.068 Uiso calc R 1 . . H
C56 0.1981(4) 0.0427(3) 0.30129(15) 0.0860(12) Uani d . 1 . . C
C57 0.2377(2) 0.14355(15) 0.09600(11) 0.0432(6) Uani d . 1 . . C
C58 0.2099(2) 0.10557(16) 0.04724(11) 0.0499(6) Uani d . 1 . . C
H41 0.1369 0.0998 0.0322 0.060 Uiso calc R 1 . . H
C59 0.2903(3) 0.07613(17) 0.02087(13) 0.0585(8) Uani d . 1 . . C
C60 0.3989(3) 0.0830(2) 0.04397(16) 0.0719(10) Uani d . 1 . . C
H42 0.4530 0.0628 0.0266 0.086 Uiso calc R 1 . . H
C61 0.4264(3) 0.1196(2) 0.09246(16) 0.0736(10) Uani d . 1 . . C
H43 0.4993 0.1239 0.1080 0.088 Uiso calc R 1 . . H
C62 0.3474(2) 0.14995(18) 0.11813(13) 0.0583(7) Uani d . 1 . . C
H44 0.3672 0.1752 0.1508 0.070 Uiso calc R 1 . . H
C63 0.2578(4) 0.0400(2) -0.03295(16) 0.0779(10) Uani d . 1 . . C
C64 0.0862(3) 0.45997(19) 0.12564(15) 0.0674(9) Uani d . 1 . . C
H45 0.1448 0.4499 0.1527 0.081 Uiso calc R 1 . . H
C65 0.0549(3) 0.5351(2) 0.11612(18) 0.0832(11) Uani d . 1 . . C
H46 0.0911 0.5746 0.1367 0.100 Uiso calc R 1 . . H
C66 -0.0297(3) 0.5511(2) 0.07625(16) 0.0786(10) Uani d . 1 . . C
H47 -0.0520 0.6016 0.0687 0.094 Uiso calc R 1 . . H
C67 -0.0806(3) 0.4918(2) 0.04790(15) 0.0812(11) Uani d . 1 . . C
H48 -0.1387 0.5010 0.0204 0.097 Uiso calc R 1 . . H
C68 -0.0458(3) 0.41744(19) 0.05997(13) 0.0663(9) Uani d . 1 . . C
H49 -0.0822 0.3772 0.0404 0.080 Uiso calc R 1 . . H

loop_
_atom_site_aniso_label
_atom_site_aniso_U_11
_atom_site_aniso_U_22
_atom_site_aniso_U_33
_atom_site_aniso_U_12
_atom_site_aniso_U_13
_atom_site_aniso_U_23
Ru 0.03286(10) 0.04300(11) 0.03268(10) 0.00014(9) -0.00027(7) 0.00060(9)
F1 0.165(3) 0.125(2) 0.0840(16) -0.0253(19) 0.0128(16) 0.0513(16)
F2 0.0933(19) 0.254(4) 0.0722(16) -0.027(2) -0.0091(14) 0.057(2)
F3 0.241(4) 0.133(2) 0.0640(15) -0.002(2) 0.018(2) -0.0082(16)
F4 0.137(2) 0.0966(18) 0.1071(18) 0.0351(16) 0.0434(16) -0.0270(14)
F5 0.119(2) 0.136(2) 0.0863(16) -0.0295(18) 0.0292(14) -0.0496(15)
F6 0.191(3) 0.1004(19) 0.0668(14) 0.0263(19) 0.0363(16) 0.0059(13)
N1 0.0351(10) 0.0504(13) 0.0355(10) 0.0015(9) -0.0007(8) -0.0008(9)
N2 0.0354(10) 0.0503(13) 0.0343(10) 0.0004(9) -0.0008(8) -0.0030(9)
N3 0.0356(10) 0.0452(12) 0.0372(10) -0.0014(9) 0.0001(8) 0.0021(9)
N4 0.0382(10) 0.0450(11) 0.0362(10) 0.0005(9) 0.0023(8) 0.0018(9)
N5 0.0448(12) 0.0497(13) 0.0452(12) 0.0057(10) 0.0033(10) 0.0024(10)
C1 0.0373(12) 0.0529(16) 0.0366(12) 0.0013(11) -0.0041(10) 0.0013(11)
C2 0.0378(13) 0.0641(18) 0.0428(14) -0.0042(12) -0.0046(11) -0.0045(13)
C3 0.0362(13) 0.0687(18) 0.0461(15) -0.0051(13) 0.0002(11) -0.0031(14)
C4 0.0339(12) 0.0541(15) 0.0413(13) 0.0015(11) 0.0026(10) -0.0019(12)
C5 0.0350(12) 0.0529(16) 0.0424(13) 0.0026(11) 0.0039(10) -0.0029(11)
C6 0.0364(12) 0.0533(16) 0.0398(13) 0.0022(11) 0.0052(10) -0.0031(11)
C7 0.0460(15) 0.077(2) 0.0394(14) -0.0039(14) 0.0071(11) -0.0070(14)
C8 0.0468(15) 0.0727(19) 0.0347(13) -0.0021(13) 0.0013(11) -0.0075(13)
C9 0.0417(13) 0.0507(15) 0.0348(12) -0.0004(11) -0.0015(10) -0.0033(11)
C10 0.0387(12) 0.0455(14) 0.0389(13) -0.0003(11) -0.0034(10) -0.0028(11)
C11 0.0376(12) 0.0467(15) 0.0415(13) -0.0005(11) -0.0033(10) 0.0029(11)
C12 0.0410(14) 0.0594(17) 0.0494(15) -0.0081(12) -0.0055(12) 0.0011(13)
C13 0.0420(14) 0.0581(17) 0.0524(16) -0.0089(13) 0.0000(12) 0.0057(13)
C14 0.0385(13) 0.0455(15) 0.0447(14) -0.0029(11) 0.0004(10) 0.0046(11)
C15 0.0404(13) 0.0439(14) 0.0462(14) 0.0027(11) 0.0037(11) 0.0083(11)
C16 0.0427(13) 0.0423(14) 0.0413(13) 0.0022(11) 0.0045(11) 0.0044(11)
C17 0.0518(15) 0.0555(16) 0.0408(14) 0.0010(13) 0.0105(11) 0.0043(12)
C18 0.0546(16) 0.0548(16) 0.0359(13) 0.0013(13) 0.0042(12) -0.0001(12)
C19 0.0441(14) 0.0446(14) 0.0359(12) 0.0033(11) -0.0010(10) 0.0020(10)
C20 0.0430(13) 0.0463(14) 0.0345(12) 0.0033(11) -0.0027(10) 0.0021(11)
C21 0.0373(13) 0.0614(18) 0.0387(13) -0.0013(12) 0.0040(10) -0.0054(12)
C22 0.0400(14) 0.0650(19) 0.0488(15) 0.0061(13) 0.0071(12) -0.0011(13)
C23 0.0579(17) 0.0563(18) 0.0535(17) 0.0002(14) 0.0083(14) 0.0011(14)
C24 0.0481(16) 0.069(2) 0.0545(17) -0.0120(14) 0.0114(13) -0.0113(15)
C25 0.0353(14) 0.080(2) 0.0587(17) 0.0032(14) 0.0050(12) -0.0100(16)
C26 0.0425(14) 0.0620(18) 0.0509(16) 0.0032(13) 0.0037(12) -0.0004(13)
C27 0.061(2) 0.099(3) 0.092(3) -0.014(2) 0.0233(19) 0.005(2)
C28 0.0378(13) 0.0569(16) 0.0378(13) -0.0028(12) -0.0014(10) -0.0013(12)
C29 0.0632(18) 0.0551(17) 0.0525(16) -0.0013(15) -0.0123(14) -0.0001(14)
C30 0.0636(19) 0.073(2) 0.0519(17) 0.0071(17) -0.0120(14) 0.0051(16)
C31 0.0438(15) 0.090(2) 0.0385(14) -0.0006(15) -0.0002(12) -0.0071(15)
C32 0.068(2) 0.068(2) 0.0523(17) -0.0153(16) -0.0038(15) -0.0139(15)
C33 0.0686(19) 0.0535(18) 0.0507(16) -0.0047(15) -0.0037(14) -0.0001(14)
C34 0.060(2) 0.139(4) 0.0456(18) -0.006(2) -0.0105(15) -0.010(2)
C35 0.0424(14) 0.0509(16) 0.0454(14) -0.0022(12) 0.0062(11) 0.0043(12)
C36 0.0511(16) 0.063(2) 0.0654(19) 0.0079(14) 0.0114(14) 0.0171(16)
C37 0.0437(15) 0.070(2) 0.077(2) 0.0100(15) 0.0147(15) 0.0049(17)
C38 0.0519(17) 0.0621(19) 0.0594(18) -0.0056(14) 0.0177(14) -0.0032(15)
C39 0.0605(18) 0.0587(18) 0.0562(17) -0.0047(15) 0.0115(14) 0.0128(14)
C40 0.0466(15) 0.0564(17) 0.0576(17) 0.0058(13) 0.0084(13) 0.0114(14)
C41 0.068(2) 0.094(3) 0.092(3) -0.010(2) 0.034(2) 0.003(2)
C42 0.0395(13) 0.0535(15) 0.0332(12) -0.0001(11) -0.0007(10) 0.0007(11)
C43 0.0683(19) 0.0545(18) 0.0495(16) 0.0107(15) -0.0117(14) 0.0004(13)
C44 0.074(2) 0.0494(17) 0.0550(17) 0.0077(15) -0.0074(15) -0.0110(14)
C45 0.0458(14) 0.0672(19) 0.0360(13) -0.0027(13) 0.0018(11) -0.0051(12)
C46 0.0634(18) 0.064(2) 0.0416(15) 0.0024(15) -0.0093(13) 0.0121(13)
C47 0.0638(18) 0.0452(16) 0.0462(15) -0.0008(13) -0.0032(13) 0.0056(12)
C48 0.077(2) 0.092(3) 0.0481(17) -0.005(2) -0.0081(16) -0.0104(17)
C49 0.0361(12) 0.0438(14) 0.0370(12) -0.0012(11) -0.0021(10) -0.0008(10)
C50 0.0439(14) 0.0434(14) 0.0479(14) 0.0006(11) 0.0095(11) 0.0011(11)
C51 0.0538(16) 0.0574(17) 0.0471(15) -0.0079(13) 0.0090(13) 0.0024(13)
C52 0.0663(19) 0.064(2) 0.0546(17) 0.0023(16) 0.0203(15) 0.0112(15)
C53 0.072(2) 0.0575(19) 0.083(2) -0.0083(16) 0.0317(19) 0.0135(17)
C54 0.0554(18) 0.0569(19) 0.096(3) -0.0153(15) 0.0159(18) 0.0043(18)
C55 0.0470(16) 0.0545(18) 0.0679(19) -0.0045(13) 0.0063(14) 0.0008(15)
C56 0.108(3) 0.099(3) 0.054(2) -0.012(3) 0.022(2) 0.015(2)
C57 0.0422(13) 0.0390(13) 0.0485(14) 0.0013(11) 0.0078(11) 0.0070(11)
C58 0.0486(15) 0.0481(16) 0.0536(16) 0.0021(12) 0.0104(12) 0.0040(13)
C59 0.069(2) 0.0481(17) 0.0644(19) 0.0068(14) 0.0272(16) 0.0036(14)
C60 0.060(2) 0.064(2) 0.101(3) 0.0096(16) 0.039(2) 0.006(2)
C61 0.0420(16) 0.074(2) 0.105(3) 0.0040(15) 0.0127(18) -0.002(2)
C62 0.0431(15) 0.0601(19) 0.0693(19) 0.0021(13) 0.0023(14) -0.0007(15)
C63 0.101(3) 0.065(2) 0.076(2) 0.005(2) 0.038(2) -0.0052(19)
C64 0.0604(19) 0.0540(19) 0.081(2) 0.0046(15) -0.0078(16) -0.0046(16)
C65 0.082(3) 0.052(2) 0.110(3) 0.0036(18) 0.000(2) -0.006(2)
C66 0.095(3) 0.052(2) 0.089(3) 0.0221(19) 0.015(2) 0.0097(19)
C67 0.086(3) 0.077(3) 0.073(2) 0.029(2) -0.0115(19) 0.0038(19)
C68 0.071(2) 0.061(2) 0.0607(19) 0.0152(16) -0.0086(16) -0.0021(15)

loop_
_atom_type_symbol
_atom_type_description
_atom_type_scat_dispersion_real
_atom_type_scat_dispersion_imag
_atom_type_scat_source
Ru Ru -1.2594 0.8363 'International Tables Vol C Tables 4.2.6.8 and 6.1.1.4'
F F 0.0171 0.0103 'International Tables Vol C Tables 4.2.6.8 and 6.1.1.4'
N N 0.0061 0.0033 'International Tables Vol C Tables 4.2.6.8 and 6.1.1.4'
C C 0.0033 0.0016 'International Tables Vol C Tables 4.2.6.8 and 6.1.1.4'
H H 0.0000 0.0000 'International Tables Vol C Tables 4.2.6.8 and 6.1.1.4'

loop_
_geom_angle_atom_site_label_1
_geom_angle_atom_site_label_2
_geom_angle_atom_site_label_3
_geom_angle
_geom_angle_publ_flag
N1 Ru N2 89.15(8) yes
N1 Ru N3 173.72(8) yes
N1 Ru N4 90.55(8) yes
N2 Ru N3 90.89(8) yes
N2 Ru N4 175.36(8) yes
N3 Ru N4 88.90(8) yes
N1 Ru N5 87.66(8) yes
N2 Ru N5 88.60(8) yes
N3 Ru N5 86.06(8) yes
N4 Ru N5 86.75(8) yes
C49 Ru N1 92.68(10) yes
C49 Ru N2 91.69(10) yes
C49 Ru N3 93.60(9) yes
C49 Ru N4 92.96(10) yes
C49 Ru N5 179.56(10) yes
C4 N1 C1 107.3(2) no
C4 N1 Ru 126.97(16) no
C1 N1 Ru 125.14(17) no
C6 N2 C9 107.0(2) no
C6 N2 Ru 127.21(16) no
C9 N2 Ru 125.65(17) no
C11 N3 C14 107.5(2) no
C11 N3 Ru 125.21(16) no
C14 N3 Ru 127.28(16) no
C19 N4 C16 106.8(2) no
C19 N4 Ru 125.58(17) no
C16 N4 Ru 127.18(16) no
C64 N5 C68 116.7(3) no
C64 N5 Ru 122.20(19) no
C68 N5 Ru 121.0(2) no
N1 C1 C20 126.1(2) no
N1 C1 C2 108.4(2) no
C20 C1 C2 125.6(2) no
C3 C2 C1 107.9(2) no
C2 C3 C4 107.7(2) no
N1 C4 C5 125.8(2) no
N1 C4 C3 108.8(2) no
C5 C4 C3 125.4(2) no
C6 C5 C4 125.0(2) no
C6 C5 C21 118.8(2) no
C4 C5 C21 115.9(2) no
N2 C6 C5 125.6(2) no
N2 C6 C7 108.9(2) no
C5 C6 C7 125.4(2) no
C8 C7 C6 107.4(2) no
C7 C8 C9 107.6(2) no
N2 C9 C10 125.7(2) no
N2 C9 C8 108.9(2) no
C10 C9 C8 125.3(2) no
C9 C10 C11 126.2(2) no
C9 C10 C28 117.1(2) no
C11 C10 C28 116.7(2) no
N3 C11 C10 125.7(2) no
N3 C11 C12 108.6(2) no
C10 C11 C12 125.7(2) no
C13 C12 C11 107.6(2) no
C12 C13 C14 108.0(2) no
N3 C14 C15 125.7(2) no
N3 C14 C13 108.3(2) no
C15 C14 C13 125.9(2) no
C14 C15 C16 124.9(2) no
C14 C15 C35 117.6(2) no
C16 C15 C35 117.5(2) no
N4 C16 C15 125.7(2) no
N4 C16 C17 109.1(2) no
C15 C16 C17 125.3(2) no
C18 C17 C16 107.4(2) no
C17 C18 C19 107.6(2) no
N4 C19 C20 125.8(2) no
N4 C19 C18 109.2(2) no
C20 C19 C18 125.0(2) no
C19 C20 C1 125.9(2) no
C19 C20 C42 117.5(2) no
C1 C20 C42 116.6(2) no
C26 C21 C22 118.0(3) no
C26 C21 C5 122.0(3) no
C22 C21 C5 119.8(2) no
C21 C22 C23 121.2(3) no
C24 C23 C22 121.1(3) no
C23 C24 C25 117.5(3) no
C23 C24 C27 121.7(3) no
C25 C24 C27 120.9(3) no
C24 C25 C26 121.6(3) no
C21 C26 C25 120.5(3) no
C33 C28 C29 117.7(2) no
C33 C28 C10 122.6(3) no
C29 C28 C10 119.7(2) no
C28 C29 C30 121.9(3) no
C31 C30 C29 120.5(3) no
C32 C31 C30 118.1(3) no
C32 C31 C34 121.8(3) no
C30 C31 C34 120.0(3) no
C31 C32 C33 121.4(3) no
C28 C33 C32 120.4(3) no
C40 C35 C36 117.5(3) no
C40 C35 C15 120.7(2) no
C36 C35 C15 121.8(2) no
C37 C36 C35 121.0(3) no
C38 C37 C36 121.7(3) no
C37 C38 C39 117.5(3) no
C37 C38 C41 121.4(3) no
C39 C38 C41 121.1(3) no
C38 C39 C40 121.3(3) no
C35 C40 C39 121.2(3) no
C43 C42 C47 118.0(2) no
C43 C42 C20 121.1(2) no
C47 C42 C20 120.8(3) no
C42 C43 C44 121.0(3) no
C45 C44 C43 121.2(3) no
C46 C45 C44 117.8(3) no
C46 C45 C48 121.3(3) no
C44 C45 C48 120.8(3) no
C45 C46 C47 121.3(3) no
C42 C47 C46 120.8(3) no
C50 C49 C57 112.8(2) yes
Ru C49 C50 125.04(18) yes
Ru C49 C57 122.13(18) yes
C55 C50 C51 118.2(3) no
C55 C50 C49 121.5(2) no
C51 C50 C49 120.2(2) no
C52 C51 C50 120.8(3) no
C53 C52 C51 120.4(3) no
C53 C52 C56 120.9(3) no
C51 C52 C56 118.7(3) no
C54 C53 C52 119.2(3) no
C53 C54 C55 120.7(3) no
C54 C55 C50 120.6(3) no
F2 C56 F3 105.8(4) no
F2 C56 F1 106.8(4) no
F3 C56 F1 105.2(3) no
F2 C56 C52 113.3(3) no
F3 C56 C52 111.9(4) no
F1 C56 C52 113.3(4) no
C58 C57 C62 118.6(3) no
C58 C57 C49 119.8(2) no
C62 C57 C49 121.6(2) no
C59 C58 C57 120.3(3) no
C58 C59 C60 119.9(3) no
C58 C59 C63 118.8(3) no
C60 C59 C63 121.3(3) no
C61 C60 C59 119.9(3) no
C62 C61 C60 120.4(3) no
C61 C62 C57 120.9(3) no
F6 C63 F5 105.4(4) no
F6 C63 F4 105.7(3) no
F5 C63 F4 105.9(3) no
F6 C63 C59 113.2(3) no
F5 C63 C59 113.3(3) no
F4 C63 C59 112.7(3) no
N5 C64 C65 123.5(3) no
C66 C65 C64 119.1(4) no
C67 C66 C65 118.2(3) no
C66 C67 C68 119.7(3) no
N5 C68 C67 122.7(3) no
C1 C2 H1 126.1 no
C3 C2 H1 126.1 no
C2 C3 H2 126.1 no
C4 C3 H2 126.1 no
C8 C7 H3 126.3 no
C6 C7 H3 126.3 no
C7 C8 H4 126.2 no
C9 C8 H4 126.2 no
C13 C12 H5 126.2 no
C11 C12 H5 126.2 no
C12 C13 H6 126.0 no
C14 C13 H6 126.0 no
C18 C17 H7 126.3 no
C16 C17 H7 126.3 no
C17 C18 H8 126.2 no
C19 C18 H8 126.2 no
C21 C22 H9 119.4 no
C23 C22 H9 119.4 no
C24 C23 H10 119.4 no
C22 C23 H10 119.4 no
C24 C25 H11 119.2 no
C26 C25 H11 119.2 no
C21 C26 H12 119.7 no
C25 C26 H12 119.7 no
C24 C27 H13 109.5 no
C24 C27 H14 109.5 no
H13 C27 H14 109.5 no
C24 C27 H15 109.5 no
H13 C27 H15 109.5 no
H14 C27 H15 109.5 no
C28 C29 H16 119.1 no
C30 C29 H16 119.1 no
C31 C30 H17 119.8 no
C29 C30 H17 119.8 no
C31 C32 H18 119.3 no
C33 C32 H18 119.3 no
C28 C33 H19 119.8 no
C32 C33 H19 119.8 no
C31 C34 H20 109.5 no
C31 C34 H21 109.5 no
H20 C34 H21 109.5 no
C31 C34 H22 109.5 no
H20 C34 H22 109.5 no
H21 C34 H22 109.5 no
C37 C36 H23 119.5 no
C35 C36 H23 119.5 no
C38 C37 H24 119.2 no
C36 C37 H24 119.2 no
C38 C39 H25 119.4 no
C40 C39 H25 119.4 no
C35 C40 H26 119.4 no
C39 C40 H26 119.4 no
C38 C41 H27 109.5 no
C38 C41 H28 109.5 no
H27 C41 H28 109.5 no
C38 C41 H29 109.5 no
H27 C41 H29 109.5 no
H28 C41 H29 109.5 no
C42 C43 H30 119.5 no
C44 C43 H30 119.5 no
C45 C44 H31 119.4 no
C43 C44 H31 119.4 no
C45 C46 H32 119.4 no
C47 C46 H32 119.4 no
C42 C47 H33 119.6 no
C46 C47 H33 119.6 no
C45 C48 H34 109.5 no
C45 C48 H35 109.5 no
H34 C48 H35 109.5 no
C45 C48 H36 109.5 no
H34 C48 H36 109.5 no
H35 C48 H36 109.5 no
C52 C51 H37 119.6 no
C50 C51 H37 119.6 no
C54 C53 H38 120.4 no
C52 C53 H38 120.4 no
C53 C54 H39 119.6 no
C55 C54 H39 119.6 no
C54 C55 H40 119.7 no
C50 C55 H40 119.7 no
C59 C58 H41 119.8 no
C57 C58 H41 119.8 no
C61 C60 H42 120.1 no
C59 C60 H42 120.1 no
C62 C61 H43 119.8 no
C60 C61 H43 119.8 no
C61 C62 H44 119.5 no
C57 C62 H44 119.5 no
N5 C64 H45 118.2 no
C65 C64 H45 118.2 no
C66 C65 H46 120.4 no
C64 C65 H46 120.4 no
C67 C66 H47 120.9 no
C65 C66 H47 120.9 no
C66 C67 H48 120.2 no
C68 C67 H48 120.2 no
N5 C68 H49 118.6 no
C67 C68 H49 118.6 no

loop_
_geom_bond_atom_site_label_1
_geom_bond_atom_site_label_2
_geom_bond_site_symmetry_2
_geom_bond_distance
_geom_bond_publ_flag
Ru N1 . 2.049(2) yes
Ru N2 . 2.046(2) yes
Ru N3 . 2.052(2) yes
Ru N4 . 2.056(2) yes
Ru N5 . 2.313(2) yes
Ru C49 . 1.868(3) yes
F1 C56 . 1.321(4) no
F2 C56 . 1.304(5) no
F3 C56 . 1.321(5) no
F4 C63 . 1.340(4) no
F5 C63 . 1.329(4) no
F6 C63 . 1.327(4) no
N1 C1 . 1.383(3) no
N1 C4 . 1.374(3) no
N2 C6 . 1.378(3) no
N2 C9 . 1.378(3) no
N3 C11 . 1.382(3) no
N3 C14 . 1.383(3) no
N4 C16 . 1.378(3) no
N4 C19 . 1.374(3) no
N5 C64 . 1.324(4) no
N5 C68 . 1.326(3) no
C1 C2 . 1.439(4) no
C2 C3 . 1.341(4) no
C3 C4 . 1.439(3) no
C4 C5 . 1.400(3) no
C5 C6 . 1.395(3) no
C6 C7 . 1.446(4) no
C7 C8 . 1.345(4) no
C8 C9 . 1.443(4) no
C9 C10 . 1.394(3) no
C10 C11 . 1.404(4) no
C11 C12 . 1.437(4) no
C12 C13 . 1.350(4) no
C13 C14 . 1.439(3) no
C14 C15 . 1.399(4) no
C15 C16 . 1.401(4) no
C16 C17 . 1.442(4) no
C17 C18 . 1.343(4) no
C18 C19 . 1.440(4) no
C19 C20 . 1.396(4) no
C20 C1 . 1.401(4) no
C5 C21 . 1.504(4) no
C21 C22 . 1.386(4) no
C22 C23 . 1.387(4) no
C23 C24 . 1.384(4) no
C24 C25 . 1.386(4) no
C25 C26 . 1.389(4) no
C26 C21 . 1.384(4) no
C24 C27 . 1.503(4) no
C10 C28 . 1.504(3) no
C28 C29 . 1.376(4) no
C29 C30 . 1.381(4) no
C30 C31 . 1.375(5) no
C31 C32 . 1.365(5) no
C32 C33 . 1.400(4) no
C33 C28 . 1.370(4) no
C31 C34 . 1.514(4) no
C15 C35 . 1.502(4) no
C35 C36 . 1.385(4) no
C36 C37 . 1.385(4) no
C37 C38 . 1.376(4) no
C38 C39 . 1.380(4) no
C39 C40 . 1.389(4) no
C40 C35 . 1.381(4) no
C38 C41 . 1.503(4) no
C20 C42 . 1.507(3) no
C42 C43 . 1.370(4) no
C43 C44 . 1.384(4) no
C44 C45 . 1.376(4) no
C45 C46 . 1.368(4) no
C46 C47 . 1.386(4) no
C47 C42 . 1.379(4) no
C45 C48 . 1.514(4) no
C49 C50 . 1.494(4) no
C49 C57 . 1.489(3) no
C50 C51 . 1.390(4) no
C51 C52 . 1.388(4) no
C52 C53 . 1.379(5) no
C53 C54 . 1.378(5) no
C54 C55 . 1.387(4) no
C55 C50 . 1.390(4) no
C52 C56 . 1.493(5) no
C57 C58 . 1.387(4) no
C58 C59 . 1.386(4) no
C59 C60 . 1.387(5) no
C60 C61 . 1.369(5) no
C61 C62 . 1.368(4) no
C62 C57 . 1.391(4) no
C59 C63 . 1.488(5) no
C64 C65 . 1.373(5) no
C65 C66 . 1.359(5) no
C66 C67 . 1.351(5) no
C67 C68 . 1.380(5) no
C2 H1 . 0.9300 no
C3 H2 . 0.9300 no
C7 H3 . 0.9300 no
C8 H4 . 0.9300 no
C12 H5 . 0.9300 no
C13 H6 . 0.9300 no
C17 H7 . 0.9300 no
C18 H8 . 0.9300 no
C22 H9 . 0.9300 no
C23 H10 . 0.9300 no
C25 H11 . 0.9300 no
C26 H12 . 0.9300 no
C27 H13 . 0.9600 no
C27 H14 . 0.9600 no
C27 H15 . 0.9600 no
C29 H16 . 0.9300 no
C30 H17 . 0.9300 no
C32 H18 . 0.9300 no
C33 H19 . 0.9300 no
C34 H20 . 0.9600 no
C34 H21 . 0.9600 no
C34 H22 . 0.9600 no
C36 H23 . 0.9300 no
C37 H24 . 0.9300 no
C39 H25 . 0.9300 no
C40 H26 . 0.9300 no
C41 H27 . 0.9600 no
C41 H28 . 0.9600 no
C41 H29 . 0.9600 no
C43 H30 . 0.9300 no
C44 H31 . 0.9300 no
C46 H32 . 0.9300 no
C47 H33 . 0.9300 no
C48 H34 . 0.9600 no
C48 H35 . 0.9600 no
C48 H36 . 0.9600 no
C51 H37 . 0.9300 no
C53 H38 . 0.9300 no
C54 H39 . 0.9300 no
C55 H40 . 0.9300 no
C58 H41 . 0.9300 no
C60 H42 . 0.9300 no
C61 H43 . 0.9300 no
C62 H44 . 0.9300 no
C64 H45 . 0.9300 no
C65 H46 . 0.9300 no
C66 H47 . 0.9300 no
C67 H48 . 0.9300 no
C68 H49 . 0.9300 no

loop_
_geom_torsion_atom_site_label_1
_geom_torsion_atom_site_label_2
_geom_torsion_atom_site_label_3
_geom_torsion_atom_site_label_4
_geom_torsion
_geom_torsion_publ_flag
C49 Ru N1 C4 86.4(2) no
N5 Ru N1 C4 -93.9(2) no
C49 Ru N1 C1 -83.4(2) no
N5 Ru N1 C1 96.3(2) no
C49 Ru N2 C6 -89.3(2) no
N5 Ru N2 C6 91.0(2) no
C49 Ru N2 C9 86.1(2) no
N5 Ru N2 C9 -93.5(2) no
C49 Ru N3 C11 -84.6(2) no
N5 Ru N3 C11 95.7(2) no
C49 Ru N3 C14 92.2(2) no
N5 Ru N3 C14 -87.5(2) no
C49 Ru N4 C16 -88.4(2) no
N5 Ru N4 C16 91.3(2) no
C49 Ru N4 C19 82.5(2) no
N5 Ru N4 C19 -97.9(2) no
N1 Ru N5 C64 150.7(3) no
N2 Ru N5 C64 61.5(3) no
N3 Ru N5 C64 -29.5(3) no
N4 Ru N5 C64 -118.6(3) no
N1 Ru N5 C68 -33.1(2) no
N2 Ru N5 C68 -122.3(2) no
N3 Ru N5 C68 146.7(2) no
N4 Ru N5 C68 57.6(2) no
C4 C5 C21 C22 108.7(3) no
C6 C5 C21 C22 -65.4(4) no
C4 C5 C21 C26 -65.6(4) no
C6 C5 C21 C26 120.3(3) no
C5 C21 C22 C23 -172.4(3) no
C5 C21 C26 C25 172.6(3) no
C9 C10 C28 C29 69.6(4) no
C11 C10 C28 C29 -106.9(3) no
C9 C10 C28 C33 -111.2(3) no
C11 C10 C28 C33 72.2(4) no
C14 C15 C35 C36 60.4(4) no
C16 C15 C35 C36 -119.0(3) no
C14 C15 C35 C40 -119.7(3) no
C16 C15 C35 C40 60.9(4) no
C19 C20 C42 C43 100.9(3) no
C1 C20 C42 C43 -79.5(3) no
C19 C20 C42 C47 -79.5(3) no
C1 C20 C42 C47 100.2(3) no
N1 Ru C49 C57 123.7(2) no
N2 Ru C49 C57 -147.1(2) no
N3 Ru C49 C57 -56.1(2) no
N4 Ru C49 C57 33.0(2) no
N1 Ru C49 C50 -56.4(2) no
N2 Ru C49 C50 32.8(2) no
N3 Ru C49 C50 123.8(2) no
N4 Ru C49 C50 -147.1(2) no
C57 C49 C50 C51 82.8(3) no
Ru C49 C50 C51 -97.1(3) no
C57 C49 C50 C55 -94.6(3) no
Ru C49 C50 C55 85.5(3) no
C51 C52 C56 F1 -166.2(3) no
C53 C52 C56 F1 13.9(6) no
C51 C52 C56 F2 -44.3(5) no
C53 C52 C56 F2 135.7(4) no
C51 C52 C56 F3 75.1(5) no
C53 C52 C56 F3 -104.8(4) no
C50 C49 C57 C58 88.7(3) no
Ru C49 C57 C58 -91.4(3) no
C50 C49 C57 C62 -90.4(3) no
Ru C49 C57 C62 89.5(3) no
C58 C59 C63 F4 -153.5(3) no
C60 C59 C63 F4 28.7(5) no
C58 C59 C63 F5 -33.3(5) no
C60 C59 C63 F5 149.0(3) no
C58 C59 C63 F6 86.7(4) no
C60 C59 C63 F6 -91.1(4) no
Ru N5 C64 C65 176.4(3) no
Ru N5 C68 C67 -175.6(3) no
